data_4326877
loop_
_publ_author_name
'Rajendra Shakya'
'Zhaodong Wang'
'Douglas R. Powell'
'Robert P. Houser'

_publ_section_title
;
 Tetradentate vs Pentadentate Coordination in Copper(II) Complexes of
 Pyridylbis(aminophenol) Ligands Depends on Nucleophilicity of Phenol
 Donors
;
_journal_name_full 'Inorganic Chemistry'
_journal_page_first 11581
_journal_page_last 11591
_journal_paper_doi 10.1021/ic201536c
_journal_volume 50
_journal_year 2011
_chemical_formula_moiety 'C46 H50 Cl2 Cu3 N6 O4, 2(H2 O)'
_chemical_formula_sum 'C46 H54 Cl2 Cu3 N6 O6'
_chemical_formula_weight 1048.47
_chemical_name_systematic
; 
 ? 
;
_space_group_IT_number 15
_symmetry_cell_setting monoclinic
_symmetry_space_group_name_Hall '-C 2yc'
_symmetry_space_group_name_H-M 'C 1 2/c 1'
_atom_sites_solution_hydrogens geom
_atom_sites_solution_primary direct
_atom_sites_solution_secondary difmap
_audit_creation_method SHELXL-97
_cell_angle_alpha 90.00
_cell_angle_beta 117.984(5)
_cell_angle_gamma 90.00
_cell_formula_units_Z 4
_cell_length_a 19.352(3)
_cell_length_b 13.614(2)
_cell_length_c 19.977(3)
_cell_measurement_reflns_used 9122
_cell_measurement_temperature 100(2)
_cell_measurement_theta_max 28.30
_cell_measurement_theta_min 2.31
_cell_volume 4647.7(12)
_computing_cell_refinement 'SAINT (Bruker, 2007)'
_computing_data_collection 'SMART (Bruker, 2007)'
_computing_data_reduction 'SAINT (Bruker, 2007)'
_computing_molecular_graphics 'SHELXTL (Sheldrick, 2008)'
_computing_publication_material 'SHELXTL (Sheldrick, 2008)'
_computing_structure_refinement 'SHELXTL (Sheldrick, 2008)'
_computing_structure_solution 'SHELXTL (Sheldrick, 2008)'
_diffrn_ambient_temperature 100(2)
_diffrn_measured_fraction_theta_full 1.000
_diffrn_measured_fraction_theta_max 0.999
_diffrn_measurement_device_type 'CCD Bruker APEX'
_diffrn_measurement_method '\w scans'
_diffrn_radiation_monochromator graphite
_diffrn_radiation_source 'fine-focus sealed tube'
_diffrn_radiation_type MoK\a
_diffrn_radiation_wavelength 0.71073
_diffrn_reflns_av_R_equivalents 0.0293
_diffrn_reflns_av_sigmaI/netI 0.0305
_diffrn_reflns_limit_h_max 25
_diffrn_reflns_limit_h_min -25
_diffrn_reflns_limit_k_max 15
_diffrn_reflns_limit_k_min -18
_diffrn_reflns_limit_l_max 26
_diffrn_reflns_limit_l_min -26
_diffrn_reflns_number 20568
_diffrn_reflns_theta_full 25.50
_diffrn_reflns_theta_max 28.32
_diffrn_reflns_theta_min 1.91
_diffrn_standards_number 0
_exptl_absorpt_coefficient_mu 1.529
_exptl_absorpt_correction_T_max 0.7919
_exptl_absorpt_correction_T_min 0.6090
_exptl_absorpt_correction_type multi-scan
_exptl_absorpt_process_details 'SADABS (Sheldrick, 2001)'
_exptl_crystal_colour green
_exptl_crystal_density_diffrn 1.498
_exptl_crystal_description prism
_exptl_crystal_F_000 2164
_exptl_crystal_size_max 0.36
_exptl_crystal_size_mid 0.17
_exptl_crystal_size_min 0.16
_refine_diff_density_max 0.604
_refine_diff_density_min -0.411
_refine_diff_density_rms 0.087
_refine_ls_extinction_method none
_refine_ls_goodness_of_fit_ref 1.001
_refine_ls_hydrogen_treatment mixed
_refine_ls_matrix_type full
_refine_ls_number_parameters 299
_refine_ls_number_reflns 5792
_refine_ls_number_restraints 1
_refine_ls_restrained_S_all 1.001
_refine_ls_R_factor_all 0.0551
_refine_ls_R_factor_gt 0.0431
_refine_ls_shift/su_max 0.001
_refine_ls_shift/su_mean 0.000
_refine_ls_structure_factor_coef Fsqd
_refine_ls_weighting_details 'calc w=1/[\s^2^(Fo^2^)+(0.0760P)^2^+3.6000P] where P=(Fo^2^+2Fc^2^)/3'
_refine_ls_weighting_scheme calc
_refine_ls_wR_factor_gt 0.1138
_refine_ls_wR_factor_ref 0.1231
_reflns_number_gt 4660
_reflns_number_total 5792
_reflns_threshold_expression I>2\s(I)
_cod_data_source_file ic201536c_si_002_1.cif
_cod_data_source_block 1a
_cod_original_sg_symbol_H-M 'C 2/c'
_cod_database_code 4326877

loop_
_symmetry_equiv_pos_as_xyz
'x, y, z'
'-x, y, -z+1/2'
'x+1/2, y+1/2, z'
'-x+1/2, y+1/2, -z+1/2'
'-x, -y, -z'
'x, -y, z-1/2'
'-x+1/2, -y+1/2, -z'
'x+1/2, -y+1/2, z-1/2'

loop_
_atom_site_label
_atom_site_type_symbol
_atom_site_fract_x
_atom_site_fract_y
_atom_site_fract_z
_atom_site_U_iso_or_equiv
_atom_site_adp_type
_atom_site_occupancy
_atom_site_symmetry_multiplicity
_atom_site_calc_flag
_atom_site_refinement_flags
Cu1 Cu 0.2500 0.2500 0.5000 0.03173(12) Uani 1 2 d S
Cu2 Cu 0.184143(17) 0.18470(2) 0.598541(15) 0.03219(11) Uani 1 1 d .
Cl1 Cl 0.29107(5) 0.29395(6) 0.69053(4) 0.0540(2) Uani 1 1 d .
O1 O 0.16056(10) 0.27718(13) 0.51344(9) 0.0345(4) Uani 1 1 d .
C2 C 0.09109(15) 0.32096(18) 0.46959(13) 0.0333(5) Uani 1 1 d .
C3 C 0.06392(16) 0.33516(19) 0.39186(14) 0.0362(5) Uani 1 1 d .
H3 H 0.0953 0.3170 0.3689 0.043 Uiso 1 1 calc R
C4 C -0.00964(17) 0.3763(2) 0.34880(15) 0.0439(6) Uani 1 1 d .
H4 H -0.0283 0.3864 0.2961 0.053 Uiso 1 1 calc R
C5 C -0.05578(18) 0.4025(2) 0.38125(16) 0.0497(7) Uani 1 1 d .
H5 H -0.1066 0.4288 0.3509 0.060 Uiso 1 1 calc R
C6 C -0.02764(18) 0.3903(2) 0.45863(16) 0.0471(7) Uani 1 1 d .
H6 H -0.0592 0.4093 0.4813 0.057 Uiso 1 1 calc R
C7 C 0.04611(16) 0.3506(2) 0.50344(13) 0.0376(6) Uani 1 1 d .
C8 C 0.07898(17) 0.3411(2) 0.58792(14) 0.0404(6) Uani 1 1 d .
H8A H 0.1276 0.3804 0.6134 0.048 Uiso 1 1 calc R
H8B H 0.0409 0.3679 0.6032 0.048 Uiso 1 1 calc R
N9 N 0.09638(14) 0.23728(17) 0.61305(11) 0.0350(5) Uani 1 1 d .
H9 H 0.0560(19) 0.201(2) 0.5877(18) 0.042 Uiso 1 1 d .
C10 C 0.10937(16) 0.2283(2) 0.69218(14) 0.0376(6) Uani 1 1 d .
H10A H 0.0634 0.2559 0.6948 0.045 Uiso 1 1 calc R
H10B H 0.1554 0.2687 0.7254 0.045 Uiso 1 1 calc R
C11 C 0.12277(16) 0.12332(19) 0.72319(13) 0.0372(6) Uani 1 1 d .
C12 C 0.1294(2) 0.1305(2) 0.80320(16) 0.0501(7) Uani 1 1 d .
H12A H 0.1385 0.0649 0.8260 0.075 Uiso 1 1 calc R
H12B H 0.0807 0.1573 0.7994 0.075 Uiso 1 1 calc R
H12C H 0.1731 0.1737 0.8349 0.075 Uiso 1 1 calc R
C13 C 0.05545(17) 0.0547(2) 0.67456(17) 0.0460(7) Uani 1 1 d .
N14 N -0.00281(16) 0.0901(2) 0.61054(13) 0.0556(7) Uani 1 1 d .
C15 C -0.0635(2) 0.0301(3) 0.56891(19) 0.0660(10) Uani 1 1 d .
H15 H -0.1049 0.0547 0.5231 0.079 Uiso 1 1 calc R
C16 C -0.0681(2) -0.0635(3) 0.5894(3) 0.0906(16) Uani 1 1 d .
H16 H -0.1119 -0.1035 0.5590 0.109 Uiso 1 1 calc R
C17 C -0.0086(3) -0.0986(3) 0.6543(4) 0.142(3) Uani 1 1 d .
H17 H -0.0103 -0.1641 0.6699 0.171 Uiso 1 1 calc R
C18 C 0.0543(2) -0.0394(3) 0.6977(3) 0.103(2) Uani 1 1 d .
H18 H 0.0963 -0.0637 0.7432 0.124 Uiso 1 1 calc R
C19 C 0.20113(16) 0.0820(2) 0.73432(13) 0.0374(6) Uani 1 1 d .
H19A H 0.2431 0.1287 0.7656 0.045 Uiso 1 1 calc R
H19B H 0.2116 0.0196 0.7630 0.045 Uiso 1 1 calc R
N20 N 0.20505(13) 0.06316(17) 0.66276(11) 0.0347(5) Uani 1 1 d .
H20 H 0.1773(18) 0.020(2) 0.6431(18) 0.042 Uiso 1 1 d .
C21 C 0.28378(16) 0.0234(2) 0.68138(14) 0.0392(6) Uani 1 1 d .
H21A H 0.2975 -0.0287 0.7201 0.047 Uiso 1 1 calc R
H21B H 0.3229 0.0766 0.7037 0.047 Uiso 1 1 calc R
C22 C 0.28858(16) -0.01824(19) 0.61410(14) 0.0385(6) Uani 1 1 d .
C23 C 0.3128(2) -0.1138(2) 0.61363(18) 0.0551(8) Uani 1 1 d .
H23 H 0.3252 -0.1549 0.6562 0.066 Uiso 1 1 calc R
C24 C 0.3192(2) -0.1508(2) 0.55165(19) 0.0589(8) Uani 1 1 d .
H24 H 0.3371 -0.2160 0.5525 0.071 Uiso 1 1 calc R
C25 C 0.29947(17) -0.0921(2) 0.48957(16) 0.0457(6) Uani 1 1 d .
H25 H 0.3021 -0.1176 0.4465 0.055 Uiso 1 1 calc R
C26 C 0.27584(15) 0.0039(2) 0.48900(14) 0.0391(6) Uani 1 1 d .
H26 H 0.2632 0.0445 0.4461 0.047 Uiso 1 1 calc R
C27 C 0.27053(14) 0.04099(19) 0.55122(14) 0.0346(5) Uani 1 1 d .
O28 O 0.24728(11) 0.13437(13) 0.55247(10) 0.0382(4) Uani 1 1 d .
O1S O 0.1555(3) -0.1645(3) 0.6361(2) 0.1209(15) Uani 1 1 d D
H1SA H 0.166(4) -0.189(4) 0.691(3) 0.145 Uiso 1 1 d D
H1SB H 0.142(4) -0.233(4) 0.607(3) 0.145 Uiso 1 1 d D

loop_
_atom_site_aniso_label
_atom_site_aniso_U_11
_atom_site_aniso_U_22
_atom_site_aniso_U_33
_atom_site_aniso_U_23
_atom_site_aniso_U_13
_atom_site_aniso_U_12
Cu1 0.0348(2) 0.0307(2) 0.0262(2) 0.00649(15) 0.01149(17) 0.00486(16)
Cu2 0.03625(18) 0.03467(18) 0.02157(16) 0.00508(11) 0.01017(13) 0.00505(12)
Cl1 0.0504(4) 0.0422(4) 0.0434(4) 0.0020(3) 0.0005(3) -0.0105(3)
O1 0.0356(9) 0.0377(9) 0.0272(8) 0.0091(7) 0.0123(7) 0.0087(7)
C2 0.0360(12) 0.0302(12) 0.0270(11) 0.0012(9) 0.0093(10) 0.0043(9)
C3 0.0438(14) 0.0330(13) 0.0271(11) 0.0027(10) 0.0128(10) 0.0062(11)
C4 0.0499(16) 0.0403(15) 0.0272(12) 0.0021(11) 0.0063(11) 0.0101(12)
C5 0.0443(16) 0.0541(18) 0.0354(14) 0.0008(12) 0.0060(12) 0.0182(13)
C6 0.0491(16) 0.0490(17) 0.0375(14) -0.0027(12) 0.0156(12) 0.0167(13)
C7 0.0442(14) 0.0345(13) 0.0263(11) -0.0011(10) 0.0101(11) 0.0084(11)
C8 0.0512(15) 0.0393(14) 0.0272(12) -0.0030(10) 0.0155(11) 0.0105(12)
N9 0.0418(12) 0.0387(12) 0.0203(9) -0.0034(8) 0.0109(9) 0.0016(9)
C10 0.0477(15) 0.0383(14) 0.0248(11) -0.0068(10) 0.0154(11) -0.0045(11)
C11 0.0479(14) 0.0361(13) 0.0263(11) -0.0080(10) 0.0164(11) -0.0092(11)
C12 0.084(2) 0.0385(15) 0.0356(14) -0.0028(11) 0.0344(15) -0.0072(14)
C13 0.0436(15) 0.0391(15) 0.0546(17) -0.0201(13) 0.0224(13) -0.0086(12)
N14 0.0548(15) 0.080(2) 0.0298(12) -0.0162(12) 0.0180(11) -0.0232(14)
C15 0.0555(19) 0.095(3) 0.0468(17) -0.0347(18) 0.0235(15) -0.0275(19)
C16 0.0445(19) 0.061(2) 0.138(4) -0.055(3) 0.019(2) -0.0136(18)
C17 0.056(3) 0.035(2) 0.239(7) -0.022(3) -0.012(3) -0.0046(18)
C18 0.0453(19) 0.0348(18) 0.164(5) -0.010(2) -0.006(2) -0.0011(15)
C19 0.0445(14) 0.0415(14) 0.0184(10) 0.0007(9) 0.0082(10) -0.0070(11)
N20 0.0404(12) 0.0378(12) 0.0194(9) 0.0008(8) 0.0086(9) -0.0031(9)
C21 0.0432(14) 0.0394(14) 0.0267(11) 0.0089(10) 0.0095(11) 0.0060(11)
C22 0.0454(14) 0.0321(13) 0.0315(12) 0.0066(10) 0.0127(11) 0.0074(11)
C23 0.083(2) 0.0387(16) 0.0457(16) 0.0125(13) 0.0314(16) 0.0141(15)
C24 0.086(2) 0.0321(15) 0.059(2) 0.0042(14) 0.0341(18) 0.0112(16)
C25 0.0485(16) 0.0441(16) 0.0411(15) -0.0053(12) 0.0183(13) -0.0004(12)
C26 0.0408(14) 0.0413(15) 0.0320(12) 0.0031(11) 0.0142(11) 0.0000(11)
C27 0.0319(12) 0.0346(13) 0.0332(12) 0.0044(10) 0.0119(10) 0.0030(10)
O28 0.0476(10) 0.0317(9) 0.0389(10) 0.0126(7) 0.0233(8) 0.0107(8)
O1S 0.179(4) 0.124(3) 0.092(2) -0.025(2) 0.091(3) -0.062(3)

loop_
_atom_type_symbol
_atom_type_description
_atom_type_scat_dispersion_real
_atom_type_scat_dispersion_imag
_atom_type_scat_source
C C 0.0033 0.0016 'International Tables Vol C Tables 4.2.6.8 and 6.1.1.4'
H H 0.0000 0.0000 'International Tables Vol C Tables 4.2.6.8 and 6.1.1.4'
N N 0.0061 0.0033 'International Tables Vol C Tables 4.2.6.8 and 6.1.1.4'
O O 0.0106 0.0060 'International Tables Vol C Tables 4.2.6.8 and 6.1.1.4'
Cl Cl 0.1484 0.1585 'International Tables Vol C Tables 4.2.6.8 and 6.1.1.4'
Cu Cu 0.3201 1.2651 'International Tables Vol C Tables 4.2.6.8 and 6.1.1.4'

loop_
_geom_angle_atom_site_label_1
_geom_angle_atom_site_label_2
_geom_angle_atom_site_label_3
_geom_angle
_geom_angle_site_symmetry_1
_geom_angle_site_symmetry_3
O28 Cu1 O28 179.998(1) 7_556 .
O28 Cu1 O1 100.26(7) 7_556 .
O28 Cu1 O1 79.74(7) . .
O28 Cu1 O1 79.74(7) 7_556 7_556
O28 Cu1 O1 100.26(7) . 7_556
O1 Cu1 O1 180.00(3) . 7_556
O28 Cu2 N9 162.95(8) . .
O28 Cu2 O1 76.36(7) . .
N9 Cu2 O1 91.58(8) . .
O28 Cu2 N20 91.65(8) . .
N9 Cu2 N20 97.64(9) . .
O1 Cu2 N20 163.96(8) . .
O28 Cu2 Cl1 93.97(6) . .
N9 Cu2 Cl1 98.47(7) . .
O1 Cu2 Cl1 91.74(6) . .
N20 Cu2 Cl1 99.80(7) . .
C2 O1 Cu1 133.37(15) . .
C2 O1 Cu2 126.37(16) . .
Cu1 O1 Cu2 97.94(7) . .
O1 C2 C7 118.2(2) . .
O1 C2 C3 121.5(2) . .
C7 C2 C3 120.3(2) . .
C4 C3 C2 119.0(2) . .
C4 C3 H3 120.5 . .
C2 C3 H3 120.5 . .
C5 C4 C3 121.1(2) . .
C5 C4 H4 119.5 . .
C3 C4 H4 119.5 . .
C4 C5 C6 119.5(3) . .
C4 C5 H5 120.3 . .
C6 C5 H5 120.3 . .
C5 C6 C7 120.8(3) . .
C5 C6 H6 119.6 . .
C7 C6 H6 119.6 . .
C2 C7 C6 119.2(2) . .
C2 C7 C8 119.3(2) . .
C6 C7 C8 121.5(2) . .
N9 C8 C7 111.8(2) . .
N9 C8 H8A 109.3 . .
C7 C8 H8A 109.3 . .
N9 C8 H8B 109.3 . .
C7 C8 H8B 109.3 . .
H8A C8 H8B 107.9 . .
C10 N9 C8 109.7(2) . .
C10 N9 Cu2 113.37(17) . .
C8 N9 Cu2 111.56(17) . .
C10 N9 H9 103(2) . .
C8 N9 H9 110(2) . .
Cu2 N9 H9 108(2) . .
N9 C10 C11 114.8(2) . .
N9 C10 H10A 108.6 . .
C11 C10 H10A 108.6 . .
N9 C10 H10B 108.6 . .
C11 C10 H10B 108.6 . .
H10A C10 H10B 107.5 . .
C13 C11 C10 112.5(2) . .
C13 C11 C19 111.0(2) . .
C10 C11 C19 111.7(2) . .
C13 C11 C12 109.2(2) . .
C10 C11 C12 106.0(2) . .
C19 C11 C12 106.1(2) . .
C11 C12 H12A 109.5 . .
C11 C12 H12B 109.5 . .
H12A C12 H12B 109.5 . .
C11 C12 H12C 109.5 . .
H12A C12 H12C 109.5 . .
H12B C12 H12C 109.5 . .
N14 C13 C18 121.5(3) . .
N14 C13 C11 118.3(3) . .
C18 C13 C11 120.3(3) . .
C13 N14 C15 118.1(3) . .
N14 C15 C16 123.0(4) . .
N14 C15 H15 118.5 . .
C16 C15 H15 118.5 . .
C15 C16 C17 118.3(3) . .
C15 C16 H16 120.9 . .
C17 C16 H16 120.9 . .
C16 C17 C18 120.0(5) . .
C16 C17 H17 120.0 . .
C18 C17 H17 120.0 . .
C13 C18 C17 119.1(4) . .
C13 C18 H18 120.5 . .
C17 C18 H18 120.5 . .
N20 C19 C11 114.6(2) . .
N20 C19 H19A 108.6 . .
C11 C19 H19A 108.6 . .
N20 C19 H19B 108.6 . .
C11 C19 H19B 108.6 . .
H19A C19 H19B 107.6 . .
C19 N20 C21 109.25(19) . .
C19 N20 Cu2 112.62(17) . .
C21 N20 Cu2 109.48(16) . .
C19 N20 H20 107(2) . .
C21 N20 H20 104(2) . .
Cu2 N20 H20 115(2) . .
N20 C21 C22 113.5(2) . .
N20 C21 H21A 108.9 . .
C22 C21 H21A 108.9 . .
N20 C21 H21B 108.9 . .
C22 C21 H21B 108.9 . .
H21A C21 H21B 107.7 . .
C23 C22 C27 118.7(3) . .
C23 C22 C21 121.6(2) . .
C27 C22 C21 119.6(2) . .
C22 C23 C24 121.1(3) . .
C22 C23 H23 119.4 . .
C24 C23 H23 119.4 . .
C25 C24 C23 119.3(3) . .
C25 C24 H24 120.4 . .
C23 C24 H24 120.4 . .
C24 C25 C26 120.6(3) . .
C24 C25 H25 119.7 . .
C26 C25 H25 119.7 . .
C25 C26 C27 119.9(2) . .
C25 C26 H26 120.0 . .
C27 C26 H26 120.0 . .
O28 C27 C26 121.5(2) . .
O28 C27 C22 118.2(2) . .
C26 C27 C22 120.3(2) . .
C27 O28 Cu1 132.14(16) . .
C27 O28 Cu2 128.41(15) . .
Cu1 O28 Cu2 98.81(8) . .
H1SA O1S H1SB 100(4) . .

loop_
_geom_bond_atom_site_label_1
_geom_bond_atom_site_label_2
_geom_bond_distance
_geom_bond_site_symmetry_2
Cu1 O28 1.9055(17) 7_556
Cu1 O28 1.9055(17) .
Cu1 O1 1.9082(17) .
Cu1 O1 1.9082(17) 7_556
Cu2 O28 1.9660(18) .
Cu2 N9 1.986(2) .
Cu2 O1 1.9888(17) .
Cu2 N20 2.015(2) .
Cu2 Cl1 2.5105(8) .
O1 C2 1.351(3) .
C2 C7 1.389(4) .
C2 C3 1.400(3) .
C3 C4 1.389(4) .
C3 H3 0.9500 .
C4 C5 1.374(4) .
C4 H4 0.9500 .
C5 C6 1.387(4) .
C5 H5 0.9500 .
C6 C7 1.390(4) .
C6 H6 0.9500 .
C7 C8 1.504(3) .
C8 N9 1.485(3) .
C8 H8A 0.9900 .
C8 H8B 0.9900 .
N9 C10 1.485(3) .
N9 H9 0.86(3) .
C10 C11 1.531(4) .
C10 H10A 0.9900 .
C10 H10B 0.9900 .
C11 C13 1.526(4) .
C11 C19 1.533(4) .
C11 C12 1.545(3) .
C12 H12A 0.9800 .
C12 H12B 0.9800 .
C12 H12C 0.9800 .
C13 N14 1.336(4) .
C13 C18 1.366(5) .
N14 C15 1.349(4) .
C15 C16 1.354(6) .
C15 H15 0.9500 .
C16 C17 1.355(7) .
C16 H16 0.9500 .
C17 C18 1.375(5) .
C17 H17 0.9500 .
C18 H18 0.9500 .
C19 N20 1.489(3) .
C19 H19A 0.9900 .
C19 H19B 0.9900 .
N20 C21 1.490(3) .
N20 H20 0.77(3) .
C21 C22 1.501(4) .
C21 H21A 0.9900 .
C21 H21B 0.9900 .
C22 C23 1.384(4) .
C22 C27 1.392(3) .
C23 C24 1.395(4) .
C23 H23 0.9500 .
C24 C25 1.371(4) .
C24 H24 0.9500 .
C25 C26 1.383(4) .
C25 H25 0.9500 .
C26 C27 1.389(4) .
C26 H26 0.9500 .
C27 O28 1.353(3) .
O1S H1SA 1.06(4) .
O1S H1SB 1.06(4) .

loop_
_geom_hbond_atom_site_label_D
_geom_hbond_atom_site_label_H
_geom_hbond_atom_site_label_A
_geom_hbond_distance_DH
_geom_hbond_distance_HA
_geom_hbond_distance_DA
_geom_hbond_angle_DHA
_geom_hbond_site_symmetry_A
N9 H9 N14 0.86(3) 2.07(3) 2.759(4) 137(3) .
N20 H20 O1S 0.77(3) 2.54(3) 3.214(5) 147(3) .
O1S H1SA Cl1 1.06(4) 2.13(4) 3.166(4) 164(5) 4_546

loop_
_geom_torsion_atom_site_label_1
_geom_torsion_atom_site_label_2
_geom_torsion_atom_site_label_3
_geom_torsion_atom_site_label_4
_geom_torsion
_geom_torsion_site_symmetry_1
O28 Cu1 O1 C2 37.5(2) 7_556
O28 Cu1 O1 C2 -142.5(2) .
O28 Cu1 O1 Cu2 -159.70(8) 7_556
O28 Cu1 O1 Cu2 20.30(8) .
O28 Cu2 O1 C2 144.6(2) .
N9 Cu2 O1 C2 -23.2(2) .
N20 Cu2 O1 C2 102.1(3) .
Cl1 Cu2 O1 C2 -121.71(19) .
O28 Cu2 O1 Cu1 -19.91(8) .
N9 Cu2 O1 Cu1 172.28(9) .
N20 Cu2 O1 Cu1 -62.4(3) .
Cl1 Cu2 O1 Cu1 73.76(7) .
Cu1 O1 C2 C7 -164.43(19) .
Cu2 O1 C2 C7 36.9(3) .
Cu1 O1 C2 C3 16.5(4) .
Cu2 O1 C2 C3 -142.2(2) .
O1 C2 C3 C4 176.9(2) .
C7 C2 C3 C4 -2.1(4) .
C2 C3 C4 C5 -0.3(4) .
C3 C4 C5 C6 1.8(5) .
C4 C5 C6 C7 -0.9(5) .
O1 C2 C7 C6 -176.1(3) .
C3 C2 C7 C6 3.0(4) .
O1 C2 C7 C8 5.3(4) .
C3 C2 C7 C8 -175.7(2) .
C5 C6 C7 C2 -1.4(5) .
C5 C6 C7 C8 177.2(3) .
C2 C7 C8 N9 -61.4(4) .
C6 C7 C8 N9 120.0(3) .
C7 C8 N9 C10 -165.9(2) .
C7 C8 N9 Cu2 67.6(3) .
O28 Cu2 N9 C10 163.9(2) .
O1 Cu2 N9 C10 -151.65(18) .
N20 Cu2 N9 C10 41.51(19) .
Cl1 Cu2 N9 C10 -59.65(18) .
O28 Cu2 N9 C8 -71.6(4) .
O1 Cu2 N9 C8 -27.24(17) .
N20 Cu2 N9 C8 165.91(16) .
Cl1 Cu2 N9 C8 64.75(16) .
C8 N9 C10 C11 176.3(2) .
Cu2 N9 C10 C11 -58.3(3) .
N9 C10 C11 C13 -57.1(3) .
N9 C10 C11 C19 68.5(3) .
N9 C10 C11 C12 -176.4(2) .
C10 C11 C13 N14 4.1(3) .
C19 C11 C13 N14 -121.9(3) .
C12 C11 C13 N14 121.5(3) .
C10 C11 C13 C18 -173.9(4) .
C19 C11 C13 C18 60.1(4) .
C12 C11 C13 C18 -56.5(4) .
C18 C13 N14 C15 0.1(5) .
C11 C13 N14 C15 -177.9(3) .
C13 N14 C15 C16 0.5(5) .
N14 C15 C16 C17 -0.6(7) .
C15 C16 C17 C18 0.2(10) .
N14 C13 C18 C17 -0.5(8) .
C11 C13 C18 C17 177.5(5) .
C16 C17 C18 C13 0.3(10) .
C13 C11 C19 N20 57.7(3) .
C10 C11 C19 N20 -68.7(3) .
C12 C11 C19 N20 176.2(2) .
C11 C19 N20 C21 180.0(2) .
C11 C19 N20 Cu2 58.1(3) .
O28 Cu2 N20 C19 152.89(17) .
N9 Cu2 N20 C19 -41.45(18) .
O1 Cu2 N20 C19 -166.0(2) .
Cl1 Cu2 N20 C19 58.57(17) .
O28 Cu2 N20 C21 31.13(17) .
N9 Cu2 N20 C21 -163.20(16) .
O1 Cu2 N20 C21 72.2(4) .
Cl1 Cu2 N20 C21 -63.19(16) .
C19 N20 C21 C22 167.6(2) .
Cu2 N20 C21 C22 -68.6(2) .
N20 C21 C22 C23 -124.3(3) .
N20 C21 C22 C27 57.6(3) .
C27 C22 C23 C24 0.0(5) .
C21 C22 C23 C24 -178.1(3) .
C22 C23 C24 C25 -1.5(6) .
C23 C24 C25 C26 2.1(5) .
C24 C25 C26 C27 -1.2(4) .
C25 C26 C27 O28 -179.7(2) .
C25 C26 C27 C22 -0.3(4) .
C23 C22 C27 O28 -179.7(3) .
C21 C22 C27 O28 -1.5(4) .
C23 C22 C27 C26 0.9(4) .
C21 C22 C27 C26 179.0(2) .
C26 C27 O28 Cu1 -24.4(4) .
C22 C27 O28 Cu1 156.2(2) .
C26 C27 O28 Cu2 144.5(2) .
C22 C27 O28 Cu2 -34.9(3) .
O1 Cu1 O28 C27 150.6(2) .
O1 Cu1 O28 C27 -29.4(2) 7_556
O1 Cu1 O28 Cu2 -20.59(8) .
O1 Cu1 O28 Cu2 159.41(8) 7_556
N9 Cu2 O28 C27 -105.7(3) .
O1 Cu2 O28 C27 -151.7(2) .
N20 Cu2 O28 C27 17.5(2) .
Cl1 Cu2 O28 C27 117.4(2) .
N9 Cu2 O28 Cu1 66.0(3) .
O1 Cu2 O28 Cu1 19.98(8) .
N20 Cu2 O28 Cu1 -170.79(9) .
Cl1 Cu2 O28 Cu1 -70.84(7) .
